data_7238851
loop_
_publ_author_name
'Abrahams, Brendan F.'
'Maynard-Casely, Helen E.'
'Robson, Richard'
'White, Keith F.'

_publ_section_title
;
 Copper(ii) coordination polymers of imdc&#x2212; (H2imdc+ = the
 1,3-bis(carboxymethyl)imidazolium cation): unusual sheet interpenetration
 and an unexpected single crystal-to-single crystal transformation
;
_journal_issue 45
_journal_name_full CrystEngComm
_journal_page_first 9729
_journal_paper_doi 10.1039/c3ce41226a
_journal_volume 15
_journal_year 2013
_chemical_formula_sum 'C14 H14 B2 Cu2 F8 N4 O8'
_chemical_formula_weight 666.99
_space_group_IT_number 62
_space_group_name_Hall '-P 2ac 2n'
_space_group_name_H-M_alt 'P n m a'
_symmetry_cell_setting orthorhombic
_symmetry_space_group_name_H-M 'P n m a'
_atom_sites_solution_hydrogens geom
_atom_sites_solution_primary direct
_atom_sites_solution_secondary difmap
_audit_creation_method SHELXL-97
_cell_angle_alpha 90.00
_cell_angle_beta 90.00
_cell_angle_gamma 90.00
_cell_formula_units_Z 4
_cell_length_a 15.6203(16)
_cell_length_b 11.564(2)
_cell_length_c 14.8705(14)
_cell_measurement_reflns_used 817
_cell_measurement_temperature 130(2)
_cell_measurement_theta_max 76.02
_cell_measurement_theta_min 4.10
_cell_volume 2686.1(6)
_computing_cell_refinement
;
CrysAlisPro, Agilent Technologies,
Version 1.171.36.20 (release 27-06-2012 CrysAlis171 .NET)
(compiled Jul 11 2012,15:38:31)
;
_computing_data_collection
;
CrysAlisPro, Agilent Technologies,
Version 1.171.36.20 (release 27-06-2012 CrysAlis171 .NET)
(compiled Jul 11 2012,15:38:31)
;
_computing_data_reduction
;
CrysAlisPro, Agilent Technologies,
Version 1.171.36.20 (release 27-06-2012 CrysAlis171 .NET)
(compiled Jul 11 2012,15:38:31)
;
_computing_structure_refinement 'SHELXL-97 (Sheldrick, 1997)'
_computing_structure_solution 'SHELXS-97 (Sheldrick, 1997)'
_diffrn_ambient_temperature 130(2)
_diffrn_measured_fraction_theta_full 0.997
_diffrn_measured_fraction_theta_max 0.997
_diffrn_measurement_device_type 'SuperNova, Dual, Cu at zero, Atlas'
_diffrn_radiation_monochromator mirror
_diffrn_radiation_source 'SuperNova (Cu) X-ray Source'
_diffrn_radiation_type CuK\a
_diffrn_radiation_wavelength 1.54184
_diffrn_reflns_av_R_equivalents 0.1062
_diffrn_reflns_av_sigmaI/netI 0.0840
_diffrn_reflns_limit_h_max 18
_diffrn_reflns_limit_h_min -17
_diffrn_reflns_limit_k_max 10
_diffrn_reflns_limit_k_min -13
_diffrn_reflns_limit_l_max 16
_diffrn_reflns_limit_l_min -17
_diffrn_reflns_number 9024
_diffrn_reflns_theta_full 67.98
_diffrn_reflns_theta_max 67.98
_diffrn_reflns_theta_min 4.10
_exptl_absorpt_coefficient_mu 2.889
_exptl_absorpt_correction_T_max 0.343
_exptl_absorpt_correction_T_min 0.116
_exptl_absorpt_correction_type gaussian
_exptl_absorpt_process_details
;
CrysAlisPro, Agilent Technologies,
Version 1.171.36.20 (release 27-06-2012 CrysAlis171 .NET)
(compiled Jul 11 2012,15:38:31)
Numerical absorption correction based on gaussian integration over
			a multifaceted crystal model
;
_exptl_crystal_colour blue
_exptl_crystal_density_diffrn 1.649
_exptl_crystal_density_method 'not measured'
_exptl_crystal_description block
_exptl_crystal_F_000 1320
_exptl_crystal_size_max 0.1104
_exptl_crystal_size_mid 0.1057
_exptl_crystal_size_min 0.0618
_refine_diff_density_max 0.835
_refine_diff_density_min -0.835
_refine_diff_density_rms 0.123
_refine_ls_extinction_method none
_refine_ls_goodness_of_fit_ref 0.970
_refine_ls_hydrogen_treatment constr
_refine_ls_matrix_type full
_refine_ls_number_parameters 204
_refine_ls_number_reflns 2568
_refine_ls_number_restraints 18
_refine_ls_restrained_S_all 1.056
_refine_ls_R_factor_all 0.1507
_refine_ls_R_factor_gt 0.0784
_refine_ls_shift/su_max 0.000
_refine_ls_shift/su_mean 0.000
_refine_ls_structure_factor_coef Fsqd
_refine_ls_weighting_details 'calc w=1/[\s^2^(Fo^2^)+(0.1373P)^2^+0.0000P] where P=(Fo^2^+2Fc^2^)/3'
_refine_ls_weighting_scheme calc
_refine_ls_wR_factor_gt 0.2015
_refine_ls_wR_factor_ref 0.2428
_reflns_number_gt 1340
_reflns_number_total 2568
_reflns_threshold_expression >2sigma(I)
_cod_data_source_file c3ce41226a.txt
_cod_data_source_block shelxl
_cod_depositor_comments
;
The following automatic conversions were performed:

data item '_symmetry_cell_setting' value 'Orthorhombic' was changed
to 'orthorhombic' in accordance with the
/home/saulius/struct/COD-crude-data/automatic-downloads/DataCite-retrospective/RSC/depositions/lib/dictionaries/cif_core.dic
dictionary named 'cif_core.dic' version 2.4.2 last updated on
2011-04-26.

Automatic conversion script
Id: cif_fix_values 6909 2019-04-08 15:41:33Z antanas 
;
_cod_original_sg_symbol_H-M Pnma
_cod_database_code 7238851

loop_
_symmetry_equiv_pos_as_xyz
'x, y, z'
'-x+1/2, -y, z+1/2'
'-x, y+1/2, -z'
'x+1/2, -y+1/2, -z+1/2'
'-x, -y, -z'
'x-1/2, y, -z-1/2'
'x, -y-1/2, z'
'-x-1/2, y-1/2, z-1/2'

loop_
_atom_site_label
_atom_site_type_symbol
_atom_site_fract_x
_atom_site_fract_y
_atom_site_fract_z
_atom_site_U_iso_or_equiv
_atom_site_adp_type
_atom_site_occupancy
_atom_site_symmetry_multiplicity
_atom_site_calc_flag
_atom_site_refinement_flags
_atom_site_disorder_group
F7B F -0.2360(6) 0.1927(13) 0.4055(7) 0.086(4) Uani 0.50 1 d PD 1
F7A F -0.1924(9) 0.1253(9) 0.4057(7) 0.086(4) Uani 0.50 1 d PD 2
B1 B 0.3700(6) 0.2124(10) 0.6783(7) 0.11(2) Uani 0.50 1 d PD .
B2 B -0.1613(6) 0.2500 0.3998(6) 0.060(4) Uani 1 2 d SD .
F5 F -0.1065(4) 0.2500 0.4731(4) 0.081(3) Uani 1 2 d SD .
C5 C 0.3073(7) -0.0800(10) 0.4090(9) 0.087(4) Uani 1 1 d . .
H5 H 0.2901 -0.1129 0.4647 0.105 Uiso 1 1 calc R .
C4 C 0.1121(6) 0.0795(10) 0.8743(7) 0.071(3) Uani 1 1 d . .
H4 H 0.0623 0.1122 0.9008 0.086 Uiso 1 1 calc R .
F2 F 0.3325(5) 0.2500 0.7601(5) 0.082(2) Uani 1 2 d SD .
F4 F 0.4549(4) 0.2500 0.6725(6) 0.089(3) Uani 1 2 d SD .
F6 F -0.1191(5) 0.2500 0.3172(4) 0.072(2) Uani 1 2 d SD .
F3 F 0.3703(6) 0.0895(6) 0.6731(7) 0.082(4) Uani 0.50 1 d PD .
Cu1 Cu 0.18993(10) 0.2500 0.55995(11) 0.0501(5) Uani 1 2 d S .
Cu2 Cu 0.03000(9) 0.2500 0.50546(11) 0.0460(5) Uani 1 2 d S .
F1 F 0.3207(4) 0.2500 0.6047(5) 0.077(2) Uani 1 2 d SD .
O4 O 0.0693(3) 0.1297(6) 0.4233(4) 0.0528(14) Uani 1 1 d . .
O2 O 0.0114(3) 0.1326(5) 0.5983(4) 0.0519(14) Uani 1 1 d . .
O3 O 0.2060(4) 0.1315(6) 0.4702(4) 0.0607(17) Uani 1 1 d . .
O1 O 0.1479(4) 0.1354(7) 0.6429(4) 0.079(2) Uani 1 1 d . .
N2 N 0.2561(5) -0.0247(7) 0.3489(5) 0.0589(19) Uani 1 1 d . .
C2 C 0.0497(5) 0.0197(8) 0.7248(6) 0.054(2) Uani 1 1 d . .
H2A H -0.0059 0.0416 0.7518 0.064 Uiso 1 1 calc R .
H2B H 0.0443 -0.0596 0.7002 0.064 Uiso 1 1 calc R .
N1 N 0.1167(4) 0.0226(7) 0.7933(5) 0.0514(17) Uani 1 1 d . .
C7 C 0.1454(5) 0.0946(8) 0.4233(6) 0.053(2) Uani 1 1 d . .
C1 C 0.0725(5) 0.1039(9) 0.6494(6) 0.056(2) Uani 1 1 d . .
C3 C 0.3024(5) 0.0083(9) 0.2797(6) 0.061(2) Uani 1 1 d . .
H3 H 0.2814 0.0479 0.2282 0.073 Uiso 1 1 calc R .
C6 C 0.1637(5) -0.0035(10) 0.3598(8) 0.073(3) Uani 1 1 d . .
H6A H 0.1360 -0.0746 0.3827 0.087 Uiso 1 1 calc R .
H6B H 0.1384 0.0144 0.3003 0.087 Uiso 1 1 calc R .

loop_
_atom_site_aniso_label
_atom_site_aniso_U_11
_atom_site_aniso_U_22
_atom_site_aniso_U_33
_atom_site_aniso_U_23
_atom_site_aniso_U_13
_atom_site_aniso_U_12
F7B 0.067(8) 0.113(11) 0.080(8) 0.009(8) -0.003(6) -0.018(7)
F7A 0.101(10) 0.092(10) 0.067(8) -0.010(7) 0.029(8) -0.046(8)
B1 0.024(8) 0.28(8) 0.033(9) 0.025(19) -0.008(6) -0.018(18)
B2 0.033(7) 0.101(13) 0.047(8) 0.000 -0.001(6) 0.000
F5 0.043(4) 0.127(8) 0.074(5) 0.000 -0.006(4) 0.000
C5 0.084(8) 0.077(8) 0.101(9) 0.027(7) 0.039(7) 0.013(6)
C4 0.057(6) 0.086(7) 0.071(6) -0.014(6) -0.015(5) 0.020(5)
F2 0.075(5) 0.100(7) 0.072(5) 0.000 0.006(4) 0.000
F4 0.044(4) 0.127(8) 0.095(6) 0.000 -0.010(4) 0.000
F6 0.085(5) 0.073(5) 0.058(4) 0.000 0.013(4) 0.000
F3 0.084(8) 0.084(9) 0.080(8) 0.003(7) -0.010(7) -0.002(7)
Cu1 0.0357(9) 0.0676(12) 0.0469(9) 0.000 -0.0001(7) 0.000
Cu2 0.0331(8) 0.0578(11) 0.0473(9) 0.000 -0.0002(7) 0.000
F1 0.037(4) 0.116(7) 0.077(5) 0.000 -0.010(4) 0.000
O4 0.038(3) 0.069(4) 0.051(3) -0.004(3) 0.001(2) -0.003(3)
O2 0.038(3) 0.064(4) 0.054(3) 0.004(3) -0.005(3) -0.003(3)
O3 0.042(3) 0.067(4) 0.073(4) -0.015(3) 0.001(3) 0.002(3)
O1 0.037(3) 0.126(6) 0.074(4) 0.045(4) -0.002(3) -0.007(4)
N2 0.047(4) 0.063(5) 0.067(5) -0.009(4) 0.005(4) -0.004(4)
C2 0.040(4) 0.069(6) 0.052(5) 0.000(4) 0.003(4) 0.002(4)
N1 0.038(3) 0.065(5) 0.052(4) 0.007(4) -0.005(3) 0.003(3)
C7 0.042(5) 0.060(5) 0.057(5) -0.004(4) 0.010(4) -0.010(4)
C1 0.041(5) 0.074(7) 0.053(5) 0.001(5) 0.000(4) -0.001(4)
C3 0.045(5) 0.089(7) 0.047(5) -0.008(5) 0.000(4) 0.009(5)
C6 0.039(4) 0.085(7) 0.093(8) -0.033(6) 0.015(5) -0.012(5)

loop_
_atom_type_symbol
_atom_type_description
_atom_type_scat_dispersion_real
_atom_type_scat_dispersion_imag
_atom_type_scat_source
C C 0.0181 0.0091 'International Tables Vol C Tables 4.2.6.8 and 6.1.1.4'
H H 0.0000 0.0000 'International Tables Vol C Tables 4.2.6.8 and 6.1.1.4'
B B 0.0090 0.0039 'International Tables Vol C Tables 4.2.6.8 and 6.1.1.4'
N N 0.0311 0.0180 'International Tables Vol C Tables 4.2.6.8 and 6.1.1.4'
O O 0.0492 0.0322 'International Tables Vol C Tables 4.2.6.8 and 6.1.1.4'
F F 0.0727 0.0534 'International Tables Vol C Tables 4.2.6.8 and 6.1.1.4'
Cu Cu -1.9646 0.5888 'International Tables Vol C Tables 4.2.6.8 and 6.1.1.4'

loop_
_geom_angle_atom_site_label_1
_geom_angle_atom_site_label_2
_geom_angle_atom_site_label_3
_geom_angle
_geom_angle_site_symmetry_1
_geom_angle_site_symmetry_3
F7B F7B B2 60.5(7) 7_565 .
B1 B1 F4 71.9(5) 7_565 .
B1 B1 F1 72.0(5) 7_565 .
F4 B1 F1 112.0(8) . .
B1 B1 F2 72.2(5) 7_565 .
F4 B1 F2 110.4(9) . .
F1 B1 F2 110.3(8) . .
B1 B1 F3 176.9(6) 7_565 .
F4 B1 F3 107.7(8) . .
F1 B1 F3 105.6(8) . .
F2 B1 F3 110.7(8) . .
F7B B2 F7B 59.1(14) . 7_565
F7B B2 F5 119.0(7) . .
F7B B2 F5 119.0(7) 7_565 .
F7B B2 F6 117.8(7) . .
F7B B2 F6 117.8(7) 7_565 .
F5 B2 F6 113.7(7) . .
F7B B2 F7A 41.7(6) . .
F7B B2 F7A 100.7(13) 7_565 .
F5 B2 F7A 98.7(6) . .
F6 B2 F7A 101.6(5) . .
F7B B2 F7A 100.7(13) . 7_565
F7B B2 F7A 41.7(6) 7_565 7_565
F5 B2 F7A 98.7(6) . 7_565
F6 B2 F7A 101.6(5) . 7_565
F7A B2 F7A 142.1(14) . 7_565
B2 F5 Cu2 140.8(6) . .
N2 C5 C4 107.1(10) . 2_554
C5 C4 N1 106.6(9) 2 .
B1 F2 B1 35.7(10) . 7_565
B1 F4 B1 36.2(10) . 7_565
O1 Cu1 O1 86.9(5) . 7_565
O1 Cu1 O3 90.0(3) . .
O1 Cu1 O3 167.5(3) 7_565 .
O1 Cu1 O3 167.5(3) . 7_565
O1 Cu1 O3 90.0(3) 7_565 7_565
O3 Cu1 O3 90.5(4) . 7_565
O1 Cu1 F1 97.2(2) . .
O1 Cu1 F1 97.2(2) 7_565 .
O3 Cu1 F1 95.2(2) . .
O3 Cu1 F1 95.2(2) 7_565 .
O1 Cu1 Cu2 82.71(18) . .
O1 Cu1 Cu2 82.71(18) 7_565 .
O3 Cu1 Cu2 84.87(18) . .
O3 Cu1 Cu2 84.87(18) 7_565 .
F1 Cu1 Cu2 179.9(2) . .
O4 Cu2 O4 91.0(4) . 7_565
O4 Cu2 O2 169.4(2) . 7_565
O4 Cu2 O2 89.6(3) 7_565 7_565
O4 Cu2 O2 89.6(3) . .
O4 Cu2 O2 169.4(2) 7_565 .
O2 Cu2 O2 87.8(4) 7_565 .
O4 Cu2 F5 99.7(2) . .
O4 Cu2 F5 99.7(2) 7_565 .
O2 Cu2 F5 90.6(2) 7_565 .
O2 Cu2 F5 90.6(2) . .
O4 Cu2 Cu1 83.90(16) . .
O4 Cu2 Cu1 83.90(16) 7_565 .
O2 Cu2 Cu1 85.62(16) 7_565 .
O2 Cu2 Cu1 85.62(16) . .
F5 Cu2 Cu1 174.7(2) . .
B1 F1 B1 36.0(10) 7_565 .
B1 F1 Cu1 139.6(6) 7_565 .
B1 F1 Cu1 139.6(6) . .
C7 O4 Cu2 121.9(6) . .
C1 O2 Cu2 119.6(6) . .
C7 O3 Cu1 121.9(6) . .
C1 O1 Cu1 125.3(6) . .
C3 N2 C5 109.2(8) . .
C3 N2 C6 125.2(9) . .
C5 N2 C6 125.7(9) . .
N1 C2 C1 109.3(7) . .
C3 N1 C4 108.2(7) 2 .
C3 N1 C2 124.7(8) 2 .
C4 N1 C2 125.8(7) . .
O3 C7 O4 127.4(8) . .
O3 C7 C6 117.6(8) . .
O4 C7 C6 115.1(8) . .
O1 C1 O2 126.5(9) . .
O1 C1 C2 117.8(8) . .
O2 C1 C2 115.6(7) . .
N2 C3 N1 109.0(9) . 2_554
N2 C6 C7 112.4(7) . .

loop_
_geom_bond_atom_site_label_1
_geom_bond_atom_site_label_2
_geom_bond_distance
_geom_bond_site_symmetry_2
F7B F7B 1.33(3) 7_565
F7B B2 1.345(8) .
F7A B2 1.524(7) .
B1 B1 0.87(2) 7_565
B1 F4 1.398(9) .
B1 F1 1.406(9) .
B1 F2 1.419(9) .
B1 F3 1.423(10) .
B2 F7B 1.345(8) 7_565
B2 F5 1.386(8) .
B2 F6 1.393(8) .
B2 F7A 1.524(7) 7_565
F5 Cu2 2.186(6) .
C5 N2 1.359(13) .
C5 C4 1.362(13) 2_554
C4 C5 1.362(13) 2
C4 N1 1.375(12) .
F2 B1 1.419(9) 7_565
F4 B1 1.398(9) 7_565
Cu1 O1 1.926(7) .
Cu1 O1 1.926(7) 7_565
Cu1 O3 1.930(6) .
Cu1 O3 1.930(6) 7_565
Cu1 F1 2.149(6) .
Cu1 Cu2 2.626(2) .
Cu2 O4 1.950(6) .
Cu2 O4 1.950(6) 7_565
Cu2 O2 1.958(6) 7_565
Cu2 O2 1.958(6) .
F1 B1 1.406(9) 7_565
O4 C7 1.255(9) .
O2 C1 1.264(10) .
O3 C7 1.251(10) .
O1 C1 1.237(10) .
N2 C3 1.315(11) .
N2 C6 1.473(11) .
C2 N1 1.461(10) .
C2 C1 1.528(12) .
N1 C3 1.329(10) 2
C7 C6 1.504(13) .
C3 N1 1.329(10) 2_554
